data_7154413
loop_
_publ_author_name
'Xue, Zhi-Yong'
'Song, Zhi-Min'
'Wang, Chun-Jiang'

_publ_section_title
;
 Cu(i)/TF-BiphamPhos-catalyzed asymmetric Michael addition of cyclic
 ketimino esters to alkylidene malonates.
;
_journal_issue 19
_journal_name_full 'Organic &amp; biomolecular chemistry'
_journal_page_first 5460
_journal_page_last 5466
_journal_paper_doi 10.1039/c5ob00591d
_journal_volume 13
_journal_year 2015
_chemical_absolute_configuration 30S,33R,34S,35S
_chemical_formula_sum 'C23 H22 Cl N O5'
_chemical_formula_weight 427.87
_chemical_name_systematic
; 
 ? 
;
_space_group_IT_number 4
_symmetry_cell_setting monoclinic
_symmetry_space_group_name_Hall 'P 2yb'
_symmetry_space_group_name_H-M 'P 1 21 1'
_atom_sites_solution_hydrogens geom
_atom_sites_solution_primary direct
_atom_sites_solution_secondary difmap
_audit_creation_method SHELXL-97
_audit_update_record
;
2015-02-09 deposited with the CCDC.
2015-04-08 downloaded from the CCDC.
;
_cell_angle_alpha 90.00
_cell_angle_beta 114.359(7)
_cell_angle_gamma 90.00
_cell_formula_units_Z 4
_cell_length_a 9.807(5)
_cell_length_b 22.782(11)
_cell_length_c 10.810(5)
_cell_measurement_temperature 296(2)
_cell_measurement_theta_max 26.5
_cell_measurement_theta_min 2.6
_cell_volume 2200.2(19)
_computing_cell_refinement 'Bruker SMART'
_computing_data_collection 'Bruker SMART'
_computing_data_reduction 'Bruker SAINT'
_computing_molecular_graphics 'Bruker SHELXTL'
_computing_publication_material 'Bruker SHELXTL'
_computing_structure_refinement 'SHELXL-97 (Sheldrick, 1997)'
_computing_structure_solution 'SHELXS-97 (Sheldrick, 1990)'
_diffrn_ambient_temperature 296(2)
_diffrn_measured_fraction_theta_full 0.984
_diffrn_measured_fraction_theta_max 0.984
_diffrn_radiation_monochromator graphite
_diffrn_radiation_source 'fine-focus sealed tube'
_diffrn_radiation_type MoK\a
_diffrn_radiation_wavelength 0.71073
_diffrn_reflns_av_R_equivalents 0.0619
_diffrn_reflns_av_sigmaI/netI 0.1058
_diffrn_reflns_limit_h_max 12
_diffrn_reflns_limit_h_min -12
_diffrn_reflns_limit_k_max 27
_diffrn_reflns_limit_k_min -28
_diffrn_reflns_limit_l_max 13
_diffrn_reflns_limit_l_min -7
_diffrn_reflns_number 12911
_diffrn_reflns_theta_full 26.50
_diffrn_reflns_theta_max 26.50
_diffrn_reflns_theta_min 1.79
_exptl_absorpt_coefficient_mu 0.207
_exptl_absorpt_correction_T_max 0.716
_exptl_absorpt_correction_T_min 0.566
_exptl_absorpt_correction_type multi-scan
_exptl_absorpt_process_details SADABS
_exptl_crystal_density_diffrn 1.292
_exptl_crystal_density_method 'not measured'
_exptl_crystal_description block
_exptl_crystal_F_000 896
_refine_diff_density_max 0.284
_refine_diff_density_min -0.253
_refine_diff_density_rms 0.044
_refine_ls_abs_structure_details 'Flack H D (1983), Acta Cryst. A39, 876-881'
_refine_ls_abs_structure_Flack 0.06(9)
_refine_ls_extinction_coef 0.0008(6)
_refine_ls_extinction_expression Fc^*^=kFc[1+0.001xFc^2^\l^3^/sin(2\q)]^-1/4^
_refine_ls_extinction_method SHELXL
_refine_ls_goodness_of_fit_ref 1.038
_refine_ls_hydrogen_treatment constr
_refine_ls_matrix_type full
_refine_ls_number_parameters 546
_refine_ls_number_reflns 8702
_refine_ls_number_restraints 1
_refine_ls_restrained_S_all 1.038
_refine_ls_R_factor_all 0.1441
_refine_ls_R_factor_gt 0.0706
_refine_ls_shift/su_max 0.036
_refine_ls_shift/su_mean 0.001
_refine_ls_structure_factor_coef Fsqd
_refine_ls_weighting_details 'calc w=1/[\s^2^(Fo^2^)+(0.0484P)^2^+0.6676P] where P=(Fo^2^+2Fc^2^)/3'
_refine_ls_weighting_scheme calc
_refine_ls_wR_factor_gt 0.1427
_refine_ls_wR_factor_ref 0.1677
_reflns_number_gt 4358
_reflns_number_total 8702
_reflns_threshold_expression >2sigma(I)
_cod_data_source_file c5ob00591d2.cif
_cod_data_source_block 150116xzy_0m
_cod_depositor_comments
;
The following automatic conversions were performed:

'_symmetry_cell_setting' value 'Monoclinic' changed to 'monoclinic'
according to
/usr/data/users/saulius/crontab/automatic-downloads/rss-feeds/RSC/lib/dictionaries/cif_core.dic
dictionary named 'cif_core.dic' version 2.4.2 from 2011-04-26.

Automatic conversion script
Id: cif_fix_values 3143 2015-03-26 13:38:13Z robertas 

 Adding full bibliography for 7154413.cif.
;
_cod_original_cell_volume 2200.2(18)
_cod_original_sg_symbol_H-M P2(1)
_cod_database_code 7154413

loop_
_symmetry_equiv_pos_as_xyz
'x, y, z'
'-x, y+1/2, -z'

loop_
_atom_site_label
_atom_site_type_symbol
_atom_site_fract_x
_atom_site_fract_y
_atom_site_fract_z
_atom_site_U_iso_or_equiv
_atom_site_adp_type
_atom_site_occupancy
_atom_site_symmetry_multiplicity
_atom_site_calc_flag
_atom_site_refinement_flags
C1 C 0.2099(7) 0.8254(2) 0.8711(7) 0.0617(15) Uani 1 1 d .
C2 C 0.3136(7) 0.7967(3) 0.9762(7) 0.0694(17) Uani 1 1 d .
H2 H 0.3087 0.7973 1.0603 0.083 Uiso 1 1 calc R
C3 C 0.4284(6) 0.7661(2) 0.9607(6) 0.0613(15) Uani 1 1 d .
H3 H 0.5006 0.7468 1.0346 0.074 Uiso 1 1 calc R
C4 C 0.4357(6) 0.7641(2) 0.8334(5) 0.0525(14) Uani 1 1 d .
C5 C 0.3276(8) 0.7938(3) 0.7280(6) 0.087(2) Uani 1 1 d .
H5 H 0.3307 0.7934 0.6432 0.104 Uiso 1 1 calc R
C6 C 0.2127(8) 0.8246(3) 0.7443(7) 0.085(2) Uani 1 1 d .
H6 H 0.1398 0.8441 0.6714 0.102 Uiso 1 1 calc R
C7 C 0.5687(6) 0.7338(2) 0.8247(5) 0.0569(14) Uani 1 1 d .
H7 H 0.6040 0.7024 0.8926 0.068 Uiso 1 1 calc R
C8 C 0.6995(7) 0.7757(3) 0.8440(6) 0.0749(18) Uani 1 1 d .
H8A H 0.7945 0.7575 0.9000 0.090 Uiso 1 1 calc R
H8B H 0.6900 0.8118 0.8872 0.090 Uiso 1 1 calc R
C9 C 0.6900(7) 0.7882(3) 0.7000(6) 0.0656(16) Uani 1 1 d .
H9A H 0.6165 0.8183 0.6544 0.079 Uiso 1 1 calc R
H9B H 0.7863 0.7999 0.7027 0.079 Uiso 1 1 calc R
C10 C 0.6418(6) 0.7291(2) 0.6322(6) 0.0528(13) Uani 1 1 d .
C11 C 0.5450(6) 0.7220(2) 0.4738(5) 0.0534(14) Uani 1 1 d .
H11 H 0.6105 0.7081 0.4319 0.064 Uiso 1 1 calc R
C12 C 0.4381(6) 0.6725(2) 0.4693(5) 0.0541(14) Uani 1 1 d .
H12 H 0.3395 0.6806 0.3965 0.065 Uiso 1 1 calc R
C13 C 0.4252(6) 0.6742(2) 0.6070(6) 0.0540(14) Uani 1 1 d .
C14 C 0.4894(7) 0.6132(3) 0.4455(6) 0.0674(16) Uani 1 1 d .
C15 C 0.4182(11) 0.5149(4) 0.3771(13) 0.164(5) Uani 1 1 d .
H15A H 0.4352 0.5153 0.2957 0.246 Uiso 1 1 calc R
H15B H 0.3370 0.4888 0.3654 0.246 Uiso 1 1 calc R
H15C H 0.5072 0.5017 0.4518 0.246 Uiso 1 1 calc R
C16 C 0.7769(6) 0.6881(3) 0.6808(6) 0.0566(14) Uani 1 1 d .
C17 C 1.0099(7) 0.6687(4) 0.6711(6) 0.094(2) Uani 1 1 d .
H17A H 1.0702 0.6757 0.7657 0.141 Uiso 1 1 calc R
H17B H 1.0650 0.6797 0.6191 0.141 Uiso 1 1 calc R
H17C H 0.9844 0.6278 0.6572 0.141 Uiso 1 1 calc R
C18 C 0.4753(6) 0.7797(3) 0.4080(5) 0.0561(14) Uani 1 1 d .
C19 C 0.5625(8) 0.8206(3) 0.3779(7) 0.084(2) Uani 1 1 d .
H19 H 0.6607 0.8111 0.3946 0.101 Uiso 1 1 calc R
C20 C 0.5081(10) 0.8745(4) 0.3244(8) 0.102(2) Uani 1 1 d .
H20 H 0.5706 0.9012 0.3082 0.123 Uiso 1 1 calc R
C21 C 0.3635(10) 0.8897(3) 0.2945(8) 0.100(2) Uani 1 1 d .
H21 H 0.3279 0.9265 0.2591 0.120 Uiso 1 1 calc R
C22 C 0.2703(8) 0.8497(3) 0.3173(7) 0.0788(19) Uani 1 1 d .
H22 H 0.1706 0.8592 0.2947 0.095 Uiso 1 1 calc R
C23 C 0.3265(6) 0.7948(3) 0.3746(6) 0.0628(15) Uani 1 1 d .
H23 H 0.2637 0.7682 0.3905 0.075 Uiso 1 1 calc R
C24 C 0.6842(7) -0.0311(3) 1.0326(7) 0.0673(17) Uani 1 1 d .
C25 C 0.7039(7) 0.0195(3) 1.0978(8) 0.087(2) Uani 1 1 d .
H25 H 0.7999 0.0347 1.1431 0.105 Uiso 1 1 calc R
C26 C 0.5803(7) 0.0504(3) 1.0991(7) 0.082(2) Uani 1 1 d .
H26 H 0.5958 0.0856 1.1465 0.099 Uiso 1 1 calc R
C27 C 0.4353(6) 0.0291(2) 1.0307(6) 0.0566(14) Uani 1 1 d .
C28 C 0.4201(7) -0.0240(3) 0.9638(7) 0.0749(18) Uani 1 1 d .
H28 H 0.3252 -0.0398 0.9171 0.090 Uiso 1 1 calc R
C29 C 0.5442(8) -0.0539(3) 0.9650(7) 0.0767(18) Uani 1 1 d .
H29 H 0.5318 -0.0896 0.9197 0.092 Uiso 1 1 calc R
C30 C 0.3025(6) 0.0634(2) 1.0289(6) 0.0614(16) Uani 1 1 d .
H30 H 0.3371 0.0902 1.1068 0.074 Uiso 1 1 calc R
C31 C 0.1688(7) 0.0273(3) 1.0295(7) 0.0729(18) Uani 1 1 d .
H31A H 0.1998 -0.0126 1.0589 0.087 Uiso 1 1 calc R
H31B H 0.1309 0.0449 1.0909 0.087 Uiso 1 1 calc R
C32 C 0.0490(7) 0.0277(2) 0.8855(6) 0.0642(15) Uani 1 1 d .
H32A H 0.0672 -0.0023 0.8304 0.077 Uiso 1 1 calc R
H32B H -0.0499 0.0221 0.8836 0.077 Uiso 1 1 calc R
C33 C 0.0670(6) 0.0890(2) 0.8387(5) 0.0488(13) Uani 1 1 d .
C34 C 0.0313(5) 0.1018(2) 0.6828(5) 0.0484(13) Uani 1 1 d .
H34 H -0.0673 0.1204 0.6394 0.058 Uiso 1 1 calc R
C35 C 0.1529(5) 0.1475(2) 0.6980(5) 0.0471(12) Uani 1 1 d .
H35 H 0.1841 0.1414 0.6238 0.057 Uiso 1 1 calc R
C36 C 0.2863(5) 0.1315(2) 0.8323(5) 0.0483(13) Uani 1 1 d .
C37 C 0.1033(6) 0.2100(2) 0.6920(5) 0.0518(13) Uani 1 1 d .
C38 C 0.1703(8) 0.3070(2) 0.7713(8) 0.090(2) Uani 1 1 d .
H38A H 0.1153 0.3225 0.6818 0.135 Uiso 1 1 calc R
H38B H 0.2589 0.3301 0.8174 0.135 Uiso 1 1 calc R
H38C H 0.1090 0.3083 0.8213 0.135 Uiso 1 1 calc R
C39 C -0.0121(6) 0.1362(3) 0.8872(6) 0.0550(14) Uani 1 1 d .
C40 C -0.2305(7) 0.1613(4) 0.9161(8) 0.105(3) Uani 1 1 d .
H40A H -0.2053 0.1581 1.0116 0.157 Uiso 1 1 calc R
H40B H -0.3353 0.1536 0.8659 0.157 Uiso 1 1 calc R
H40C H -0.2079 0.2002 0.8958 0.157 Uiso 1 1 calc R
C41 C 0.0335(6) 0.0474(2) 0.6041(5) 0.0513(13) Uani 1 1 d .
C42 C -0.0983(7) 0.0242(3) 0.5120(6) 0.080(2) Uani 1 1 d .
H42 H -0.1882 0.0429 0.4963 0.096 Uiso 1 1 calc R
C43 C -0.0989(10) -0.0273(4) 0.4414(9) 0.116(3) Uani 1 1 d .
H43 H -0.1896 -0.0431 0.3816 0.140 Uiso 1 1 calc R
C44 C 0.0303(10) -0.0544(4) 0.4589(9) 0.110(3) Uani 1 1 d .
H44 H 0.0287 -0.0886 0.4116 0.132 Uiso 1 1 calc R
C45 C 0.1631(8) -0.0310(3) 0.5466(8) 0.093(2) Uani 1 1 d .
H45 H 0.2527 -0.0490 0.5582 0.111 Uiso 1 1 calc R
C46 C 0.1640(7) 0.0193(3) 0.6180(6) 0.0674(16) Uani 1 1 d .
H46 H 0.2553 0.0348 0.6774 0.081 Uiso 1 1 calc R
Cl1 Cl 0.06614(19) 0.86383(8) 0.8919(2) 0.0935(6) Uani 1 1 d .
Cl2 Cl 0.8393(2) -0.06888(7) 1.0304(2) 0.1024(7) Uani 1 1 d .
N1 N 0.2283(4) 0.09799(18) 0.9043(4) 0.0511(11) Uani 1 1 d .
N2 N 0.5377(5) 0.7093(2) 0.6883(4) 0.0564(12) Uani 1 1 d .
O1 O 0.3302(4) 0.64980(18) 0.6350(4) 0.0716(11) Uani 1 1 d .
O2 O 0.6131(6) 0.6021(2) 0.4564(6) 0.1062(17) Uani 1 1 d .
O3 O 0.3808(6) 0.5740(2) 0.4049(6) 0.1142(19) Uani 1 1 d .
O4 O 0.7990(6) 0.6476(2) 0.7568(5) 0.0995(16) Uani 1 1 d .
O5 O 0.8745(4) 0.70333(19) 0.6281(4) 0.0715(11) Uani 1 1 d .
O6 O 0.4169(4) 0.14520(16) 0.8685(4) 0.0651(11) Uani 1 1 d .
O7 O -0.0248(5) 0.22636(18) 0.6266(5) 0.0810(13) Uani 1 1 d .
O8 O 0.2123(4) 0.24681(14) 0.7616(4) 0.0659(11) Uani 1 1 d .
O9 O 0.0358(5) 0.1844(2) 0.9207(5) 0.0909(14) Uani 1 1 d .
O10 O -0.1437(5) 0.1188(2) 0.8779(5) 0.0892(14) Uani 1 1 d .

loop_
_atom_site_aniso_label
_atom_site_aniso_U_11
_atom_site_aniso_U_22
_atom_site_aniso_U_33
_atom_site_aniso_U_23
_atom_site_aniso_U_13
_atom_site_aniso_U_12
C1 0.061(4) 0.052(3) 0.079(5) -0.006(3) 0.035(3) 0.007(3)
C2 0.084(5) 0.071(4) 0.075(4) 0.001(4) 0.054(4) 0.008(4)
C3 0.067(4) 0.069(4) 0.052(4) 0.009(3) 0.029(3) 0.011(3)
C4 0.058(3) 0.057(3) 0.048(3) 0.007(3) 0.029(3) 0.022(3)
C5 0.096(5) 0.113(5) 0.061(4) 0.018(4) 0.043(4) 0.048(4)
C6 0.084(5) 0.104(5) 0.065(5) 0.015(4) 0.030(4) 0.051(4)
C7 0.065(4) 0.068(4) 0.039(3) 0.001(3) 0.023(3) 0.018(3)
C8 0.075(4) 0.094(5) 0.053(4) -0.009(3) 0.023(3) 0.016(4)
C9 0.060(3) 0.066(4) 0.067(4) -0.008(3) 0.021(3) 0.000(3)
C10 0.045(3) 0.062(3) 0.058(4) 0.004(3) 0.028(3) 0.003(3)
C11 0.048(3) 0.070(4) 0.049(3) 0.002(3) 0.027(3) 0.003(3)
C12 0.053(3) 0.063(3) 0.050(3) -0.005(3) 0.025(3) 0.002(3)
C13 0.051(3) 0.061(3) 0.056(3) 0.007(3) 0.028(3) 0.014(3)
C14 0.069(4) 0.073(4) 0.065(4) -0.009(3) 0.034(4) -0.008(4)
C15 0.131(8) 0.094(6) 0.290(15) -0.067(8) 0.110(9) -0.007(6)
C16 0.051(3) 0.071(4) 0.047(3) 0.002(3) 0.020(3) 0.015(3)
C17 0.067(4) 0.158(7) 0.056(4) -0.001(4) 0.024(3) 0.041(4)
C18 0.058(3) 0.067(3) 0.044(3) 0.001(3) 0.022(3) -0.001(3)
C19 0.071(4) 0.091(5) 0.091(5) 0.020(4) 0.035(4) -0.005(4)
C20 0.101(6) 0.089(5) 0.120(7) 0.029(5) 0.049(5) -0.008(5)
C21 0.123(7) 0.086(5) 0.079(5) 0.019(4) 0.028(5) 0.012(5)
C22 0.070(4) 0.090(5) 0.070(4) -0.001(4) 0.023(3) 0.016(4)
C23 0.056(4) 0.077(4) 0.056(4) 0.004(3) 0.024(3) 0.004(3)
C24 0.068(4) 0.052(4) 0.085(5) 0.015(3) 0.035(4) 0.017(3)
C25 0.066(4) 0.062(4) 0.119(6) 0.001(4) 0.024(4) 0.018(3)
C26 0.070(4) 0.077(4) 0.076(5) -0.017(4) 0.007(4) 0.023(4)
C27 0.066(4) 0.048(3) 0.054(3) 0.006(3) 0.022(3) 0.015(3)
C28 0.065(4) 0.059(4) 0.101(5) -0.008(4) 0.035(4) 0.006(3)
C29 0.089(5) 0.052(3) 0.097(5) -0.003(3) 0.047(4) 0.014(3)
C30 0.073(4) 0.054(3) 0.051(3) 0.006(3) 0.019(3) 0.026(3)
C31 0.082(4) 0.070(4) 0.082(5) 0.012(3) 0.049(4) 0.016(3)
C32 0.067(4) 0.062(4) 0.072(4) 0.000(3) 0.037(3) 0.001(3)
C33 0.054(3) 0.045(3) 0.049(3) -0.001(2) 0.024(3) -0.001(2)
C34 0.044(3) 0.045(3) 0.054(3) -0.003(3) 0.018(2) -0.001(2)
C35 0.045(3) 0.049(3) 0.049(3) 0.001(3) 0.021(2) -0.001(2)
C36 0.036(3) 0.048(3) 0.062(4) -0.001(3) 0.021(3) 0.008(2)
C37 0.054(3) 0.057(3) 0.047(3) -0.001(3) 0.024(3) 0.000(3)
C38 0.109(5) 0.044(3) 0.116(6) -0.004(4) 0.047(5) 0.003(3)
C39 0.057(4) 0.062(4) 0.055(4) 0.001(3) 0.032(3) 0.011(3)
C40 0.075(5) 0.158(7) 0.104(6) 0.000(5) 0.059(4) 0.041(5)
C41 0.052(3) 0.053(3) 0.052(3) -0.007(3) 0.023(3) -0.010(3)
C42 0.065(4) 0.078(4) 0.081(5) -0.020(4) 0.013(4) -0.011(3)
C43 0.104(6) 0.097(6) 0.129(7) -0.049(5) 0.029(6) -0.026(5)
C44 0.116(6) 0.086(5) 0.133(7) -0.057(5) 0.056(6) -0.024(5)
C45 0.093(5) 0.075(5) 0.132(7) -0.036(5) 0.069(5) -0.019(4)
C46 0.066(4) 0.063(4) 0.083(4) -0.022(3) 0.040(3) -0.012(3)
Cl1 0.0715(10) 0.0889(11) 0.1326(16) -0.0256(11) 0.0547(11) 0.0054(9)
Cl2 0.1005(13) 0.0743(11) 0.166(2) 0.0300(12) 0.0888(14) 0.0265(10)
N1 0.045(2) 0.056(3) 0.053(3) 0.007(2) 0.021(2) 0.004(2)
N2 0.056(3) 0.074(3) 0.047(3) -0.008(2) 0.030(2) -0.001(2)
O1 0.062(3) 0.084(3) 0.086(3) 0.006(2) 0.048(2) 0.003(2)
O2 0.091(4) 0.091(3) 0.164(5) -0.024(3) 0.080(4) 0.002(3)
O3 0.091(4) 0.085(3) 0.174(6) -0.051(3) 0.062(4) -0.013(3)
O4 0.113(4) 0.109(4) 0.105(4) 0.042(3) 0.074(3) 0.056(3)
O5 0.046(2) 0.109(3) 0.064(3) 0.010(2) 0.027(2) 0.014(2)
O6 0.041(2) 0.065(2) 0.083(3) -0.002(2) 0.0194(19) -0.0016(18)
O7 0.059(3) 0.075(3) 0.090(3) -0.001(2) 0.012(2) 0.018(2)
O8 0.063(2) 0.044(2) 0.086(3) -0.004(2) 0.026(2) -0.0006(18)
O9 0.108(4) 0.077(3) 0.109(4) -0.023(3) 0.066(3) 0.003(3)
O10 0.068(3) 0.110(4) 0.111(4) -0.013(3) 0.060(3) 0.007(3)

loop_
_atom_type_symbol
_atom_type_description
_atom_type_scat_dispersion_real
_atom_type_scat_dispersion_imag
_atom_type_scat_source
C C 0.0033 0.0016 'International Tables Vol C Tables 4.2.6.8 and 6.1.1.4'
H H 0.0000 0.0000 'International Tables Vol C Tables 4.2.6.8 and 6.1.1.4'
N N 0.0061 0.0033 'International Tables Vol C Tables 4.2.6.8 and 6.1.1.4'
O O 0.0106 0.0060 'International Tables Vol C Tables 4.2.6.8 and 6.1.1.4'
Cl Cl 0.1484 0.1585 'International Tables Vol C Tables 4.2.6.8 and 6.1.1.4'

loop_
_geom_angle_atom_site_label_1
_geom_angle_atom_site_label_2
_geom_angle_atom_site_label_3
_geom_angle
C2 C1 C6 121.0(5)
C2 C1 Cl1 120.3(5)
C6 C1 Cl1 118.7(5)
C1 C2 C3 120.7(6)
C1 C2 H2 119.7
C3 C2 H2 119.7
C2 C3 C4 120.2(5)
C2 C3 H3 119.9
C4 C3 H3 119.9
C5 C4 C3 117.6(5)
C5 C4 C7 124.4(5)
C3 C4 C7 117.9(5)
C4 C5 C6 122.0(6)
C4 C5 H5 119.0
C6 C5 H5 119.0
C5 C6 C1 118.6(5)
C5 C6 H6 120.7
C1 C6 H6 120.7
N2 C7 C4 113.8(4)
N2 C7 C8 100.7(4)
C4 C7 C8 113.5(5)
N2 C7 H7 109.5
C4 C7 H7 109.5
C8 C7 H7 109.5
C7 C8 C9 106.0(5)
C7 C8 H8A 110.5
C9 C8 H8A 110.5
C7 C8 H8B 110.5
C9 C8 H8B 110.5
H8A C8 H8B 108.7
C10 C9 C8 101.6(5)
C10 C9 H9A 111.4
C8 C9 H9A 111.4
C10 C9 H9B 111.5
C8 C9 H9B 111.5
H9A C9 H9B 109.3
N2 C10 C9 102.0(4)
N2 C10 C16 108.9(4)
C9 C10 C16 108.9(5)
N2 C10 C11 102.0(4)
C9 C10 C11 122.8(5)
C16 C10 C11 110.9(4)
C18 C11 C12 117.1(4)
C18 C11 C10 111.8(4)
C12 C11 C10 102.0(4)
C18 C11 H11 108.6
C12 C11 H11 108.6
C10 C11 H11 108.6
C14 C12 C11 113.4(4)
C14 C12 C13 110.7(4)
C11 C12 C13 106.2(4)
C14 C12 H12 108.8
C11 C12 H12 108.8
C13 C12 H12 108.8
O1 C13 N2 127.4(5)
O1 C13 C12 126.8(5)
N2 C13 C12 105.7(5)
O2 C14 O3 122.4(6)
O2 C14 C12 124.9(6)
O3 C14 C12 112.6(5)
O3 C15 H15A 109.5
O3 C15 H15B 109.5
H15A C15 H15B 109.5
O3 C15 H15C 109.5
H15A C15 H15C 109.5
H15B C15 H15C 109.5
O4 C16 O5 122.1(5)
O4 C16 C10 126.5(5)
O5 C16 C10 111.4(5)
O5 C17 H17A 109.5
O5 C17 H17B 109.5
H17A C17 H17B 109.5
O5 C17 H17C 109.5
H17A C17 H17C 109.5
H17B C17 H17C 109.5
C19 C18 C23 116.9(5)
C19 C18 C11 119.3(5)
C23 C18 C11 123.8(5)
C20 C19 C18 122.0(7)
C20 C19 H19 119.0
C18 C19 H19 119.0
C21 C20 C19 121.0(7)
C21 C20 H20 119.5
C19 C20 H20 119.5
C20 C21 C22 119.4(7)
C20 C21 H21 120.3
C22 C21 H21 120.3
C21 C22 C23 119.8(6)
C21 C22 H22 120.1
C23 C22 H22 120.1
C18 C23 C22 120.9(6)
C18 C23 H23 119.6
C22 C23 H23 119.6
C25 C24 C29 120.7(6)
C25 C24 Cl2 119.8(5)
C29 C24 Cl2 119.5(5)
C24 C25 C26 120.3(6)
C24 C25 H25 119.8
C26 C25 H25 119.8
C27 C26 C25 121.1(6)
C27 C26 H26 119.5
C25 C26 H26 119.5
C28 C27 C26 116.6(5)
C28 C27 C30 122.5(5)
C26 C27 C30 120.9(5)
C27 C28 C29 121.2(6)
C27 C28 H28 119.4
C29 C28 H28 119.4
C24 C29 C28 120.1(6)
C24 C29 H29 119.9
C28 C29 H29 119.9
N1 C30 C27 112.8(5)
N1 C30 C31 100.8(4)
C27 C30 C31 116.9(5)
N1 C30 H30 108.6
C27 C30 H30 108.6
C31 C30 H30 108.6
C32 C31 C30 107.0(5)
C32 C31 H31A 110.3
C30 C31 H31A 110.3
C32 C31 H31B 110.3
C30 C31 H31B 110.3
H31A C31 H31B 108.6
C33 C32 C31 101.5(5)
C33 C32 H32A 111.5
C31 C32 H32A 111.5
C33 C32 H32B 111.5
C31 C32 H32B 111.5
H32A C32 H32B 109.3
N1 C33 C32 102.6(4)
N1 C33 C39 109.5(4)
C32 C33 C39 112.6(5)
N1 C33 C34 102.1(4)
C32 C33 C34 120.8(4)
C39 C33 C34 108.0(4)
C41 C34 C35 115.2(4)
C41 C34 C33 113.4(4)
C35 C34 C33 100.7(4)
C41 C34 H34 109.0
C35 C34 H34 109.0
C33 C34 H34 109.0
C37 C35 C34 114.6(4)
C37 C35 C36 113.6(4)
C34 C35 C36 105.0(4)
C37 C35 H35 107.8
C34 C35 H35 107.8
C36 C35 H35 107.8
O6 C36 N1 126.1(5)
O6 C36 C35 127.9(5)
N1 C36 C35 106.0(4)
O7 C37 O8 122.2(5)
O7 C37 C35 123.7(5)
O8 C37 C35 114.0(4)
O8 C38 H38A 109.5
O8 C38 H38B 109.5
H38A C38 H38B 109.5
O8 C38 H38C 109.5
H38A C38 H38C 109.5
H38B C38 H38C 109.5
O9 C39 O10 123.6(5)
O9 C39 C33 123.9(5)
O10 C39 C33 112.3(5)
O10 C40 H40A 109.5
O10 C40 H40B 109.5
H40A C40 H40B 109.5
O10 C40 H40C 109.5
H40A C40 H40C 109.5
H40B C40 H40C 109.5
C42 C41 C46 117.0(5)
C42 C41 C34 119.8(5)
C46 C41 C34 123.2(5)
C41 C42 C43 120.7(7)
C41 C42 H42 119.7
C43 C42 H42 119.7
C44 C43 C42 121.0(7)
C44 C43 H43 119.5
C42 C43 H43 119.5
C43 C44 C45 119.4(7)
C43 C44 H44 120.3
C45 C44 H44 120.3
C44 C45 C46 119.8(7)
C44 C45 H45 120.1
C46 C45 H45 120.1
C41 C46 C45 122.1(6)
C41 C46 H46 118.9
C45 C46 H46 118.9
C36 N1 C33 115.0(4)
C36 N1 C30 130.9(4)
C33 N1 C30 113.6(4)
C13 N2 C10 115.9(4)
C13 N2 C7 130.2(4)
C10 N2 C7 113.9(4)
C14 O3 C15 117.1(6)
C16 O5 C17 116.2(5)
C37 O8 C38 117.1(5)
C39 O10 C40 116.5(5)

loop_
_geom_bond_atom_site_label_1
_geom_bond_atom_site_label_2
_geom_bond_distance
C1 C2 1.341(8)
C1 C6 1.383(8)
C1 Cl1 1.751(6)
C2 C3 1.393(8)
C2 H2 0.9300
C3 C4 1.408(8)
C3 H3 0.9300
C4 C5 1.372(8)
C4 C7 1.513(7)
C5 C6 1.398(8)
C5 H5 0.9300
C6 H6 0.9300
C7 N2 1.486(6)
C7 C8 1.543(8)
C7 H7 0.9800
C8 C9 1.547(8)
C8 H8A 0.9700
C8 H8B 0.9700
C9 C10 1.511(8)
C9 H9A 0.9700
C9 H9B 0.9700
C10 N2 1.458(6)
C10 C16 1.527(7)
C10 C11 1.587(7)
C11 C18 1.517(8)
C11 C12 1.527(7)
C11 H11 0.9800
C12 C14 1.500(8)
C12 C13 1.546(8)
C12 H12 0.9800
C13 O1 1.225(6)
C13 N2 1.353(7)
C14 O2 1.196(7)
C14 O3 1.319(7)
C15 O3 1.459(9)
C15 H15A 0.9600
C15 H15B 0.9600
C15 H15C 0.9600
C16 O4 1.195(6)
C16 O5 1.347(7)
C17 O5 1.446(7)
C17 H17A 0.9600
C17 H17B 0.9600
C17 H17C 0.9600
C18 C19 1.391(8)
C18 C23 1.394(8)
C19 C20 1.368(9)
C19 H19 0.9300
C20 C21 1.362(10)
C20 H20 0.9300
C21 C22 1.382(9)
C21 H21 0.9300
C22 C23 1.403(9)
C22 H22 0.9300
C23 H23 0.9300
C24 C25 1.323(8)
C24 C29 1.365(8)
C24 Cl2 1.756(6)
C25 C26 1.407(8)
C25 H25 0.9300
C26 C27 1.391(8)
C26 H26 0.9300
C27 C28 1.386(8)
C27 C30 1.512(7)
C28 C29 1.391(8)
C28 H28 0.9300
C29 H29 0.9300
C30 N1 1.468(7)
C30 C31 1.550(8)
C30 H30 0.9800
C31 C32 1.514(8)
C31 H31A 0.9700
C31 H31B 0.9700
C32 C33 1.521(7)
C32 H32A 0.9700
C32 H32B 0.9700
C33 N1 1.456(6)
C33 C39 1.540(7)
C33 C34 1.600(7)
C34 C41 1.508(7)
C34 C35 1.540(7)
C34 H34 0.9800
C35 C37 1.496(7)
C35 C36 1.544(7)
C35 H35 0.9800
C36 O6 1.216(5)
C36 N1 1.370(6)
C37 O7 1.219(6)
C37 O8 1.323(6)
C38 O8 1.448(6)
C38 H38A 0.9600
C38 H38B 0.9600
C38 H38C 0.9600
C39 O9 1.189(7)
C39 O10 1.315(7)
C40 O10 1.457(7)
C40 H40A 0.9600
C40 H40B 0.9600
C40 H40C 0.9600
C41 C42 1.371(7)
C41 C46 1.382(7)
C42 C43 1.397(10)
C42 H42 0.9300
C43 C44 1.351(10)
C43 H43 0.9300
C44 C45 1.363(9)
C44 H44 0.9300
C45 C46 1.381(8)
C45 H45 0.9300
C46 H46 0.9300

loop_
_geom_torsion_atom_site_label_1
_geom_torsion_atom_site_label_2
_geom_torsion_atom_site_label_3
_geom_torsion_atom_site_label_4
_geom_torsion
C6 C1 C2 C3 1.1(9)
Cl1 C1 C2 C3 -179.9(5)
C1 C2 C3 C4 -1.0(9)
C2 C3 C4 C5 0.7(9)
C2 C3 C4 C7 175.9(5)
C3 C4 C5 C6 -0.6(10)
C7 C4 C5 C6 -175.4(6)
C4 C5 C6 C1 0.7(11)
C2 C1 C6 C5 -0.9(10)
Cl1 C1 C6 C5 -179.9(5)
C5 C4 C7 N2 -32.2(8)
C3 C4 C7 N2 153.0(5)
C5 C4 C7 C8 82.2(7)
C3 C4 C7 C8 -92.6(6)
N2 C7 C8 C9 20.7(5)
C4 C7 C8 C9 -101.2(5)
C7 C8 C9 C10 -37.4(6)
C8 C9 C10 N2 38.0(5)
C8 C9 C10 C16 -77.0(6)
C8 C9 C10 C11 150.9(5)
N2 C10 C11 C18 98.2(5)
C9 C10 C11 C18 -14.7(7)
C16 C10 C11 C18 -146.0(5)
N2 C10 C11 C12 -27.6(5)
C9 C10 C11 C12 -140.5(5)
C16 C10 C11 C12 88.2(5)
C18 C11 C12 C14 141.3(5)
C10 C11 C12 C14 -96.5(5)
C18 C11 C12 C13 -97.0(5)
C10 C11 C12 C13 25.3(5)
C14 C12 C13 O1 -71.8(7)
C11 C12 C13 O1 164.8(5)
C14 C12 C13 N2 109.9(5)
C11 C12 C13 N2 -13.5(5)
C11 C12 C14 O2 14.8(9)
C13 C12 C14 O2 -104.4(7)
C11 C12 C14 O3 -162.5(5)
C13 C12 C14 O3 78.3(7)
N2 C10 C16 O4 -2.9(8)
C9 C10 C16 O4 107.6(7)
C11 C10 C16 O4 -114.3(6)
N2 C10 C16 O5 177.9(4)
C9 C10 C16 O5 -71.6(6)
C11 C10 C16 O5 66.5(6)
C12 C11 C18 C19 -163.6(5)
C10 C11 C18 C19 79.4(6)
C12 C11 C18 C23 16.3(8)
C10 C11 C18 C23 -100.8(6)
C23 C18 C19 C20 3.3(10)
C11 C18 C19 C20 -176.9(7)
C18 C19 C20 C21 -2.0(13)
C19 C20 C21 C22 -0.7(13)
C20 C21 C22 C23 1.9(11)
C19 C18 C23 C22 -2.0(9)
C11 C18 C23 C22 178.2(5)
C21 C22 C23 C18 -0.5(9)
C29 C24 C25 C26 0.3(11)
Cl2 C24 C25 C26 179.4(5)
C24 C25 C26 C27 -0.9(11)
C25 C26 C27 C28 0.9(9)
C25 C26 C27 C30 -178.1(6)
C26 C27 C28 C29 -0.3(9)
C30 C27 C28 C29 178.7(6)
C25 C24 C29 C28 0.2(10)
Cl2 C24 C29 C28 -178.8(5)
C27 C28 C29 C24 -0.2(10)
C28 C27 C30 N1 -80.7(7)
C26 C27 C30 N1 98.2(7)
C28 C27 C30 C31 35.5(8)
C26 C27 C30 C31 -145.6(6)
N1 C30 C31 C32 20.2(5)
C27 C30 C31 C32 -102.4(6)
C30 C31 C32 C33 -35.6(6)
C31 C32 C33 N1 36.4(5)
C31 C32 C33 C39 -81.3(5)
C31 C32 C33 C34 149.0(5)
N1 C33 C34 C41 92.7(4)
C32 C33 C34 C41 -20.2(7)
C39 C33 C34 C41 -151.9(4)
N1 C33 C34 C35 -31.0(4)
C32 C33 C34 C35 -143.9(5)
C39 C33 C34 C35 84.4(5)
C41 C34 C35 C37 143.3(5)
C33 C34 C35 C37 -94.3(5)
C41 C34 C35 C36 -91.4(5)
C33 C34 C35 C36 31.0(5)
C37 C35 C36 O6 -74.2(7)
C34 C35 C36 O6 159.8(5)
C37 C35 C36 N1 105.8(5)
C34 C35 C36 N1 -20.1(5)
C34 C35 C37 O7 -30.3(8)
C36 C35 C37 O7 -151.0(5)
C34 C35 C37 O8 151.4(4)
C36 C35 C37 O8 30.7(7)
N1 C33 C39 O9 30.1(7)
C32 C33 C39 O9 143.6(6)
C34 C33 C39 O9 -80.4(7)
N1 C33 C39 O10 -154.6(5)
C32 C33 C39 O10 -41.1(6)
C34 C33 C39 O10 94.9(5)
C35 C34 C41 C42 -138.0(6)
C33 C34 C41 C42 106.7(6)
C35 C34 C41 C46 41.0(7)
C33 C34 C41 C46 -74.4(6)
C46 C41 C42 C43 3.2(10)
C34 C41 C42 C43 -177.8(6)
C41 C42 C43 C44 -2.1(13)
C42 C43 C44 C45 -0.1(14)
C43 C44 C45 C46 1.1(13)
C42 C41 C46 C45 -2.2(9)
C34 C41 C46 C45 178.8(6)
C44 C45 C46 C41 0.1(11)
O6 C36 N1 C33 178.8(5)
C35 C36 N1 C33 -1.3(5)
O6 C36 N1 C30 -9.9(9)
C35 C36 N1 C30 170.1(5)
C32 C33 N1 C36 146.9(4)
C39 C33 N1 C36 -93.3(5)
C34 C33 N1 C36 21.0(5)
C32 C33 N1 C30 -26.0(5)
C39 C33 N1 C30 93.8(5)
C34 C33 N1 C30 -151.8(4)
C27 C30 N1 C36 -42.1(8)
C31 C30 N1 C36 -167.5(5)
C27 C30 N1 C33 129.3(5)
C31 C30 N1 C33 3.9(5)
O1 C13 N2 C10 175.7(5)
C12 C13 N2 C10 -6.0(6)
O1 C13 N2 C7 -7.8(9)
C12 C13 N2 C7 170.5(5)
C9 C10 N2 C13 149.6(5)
C16 C10 N2 C13 -95.3(5)
C11 C10 N2 C13 21.9(6)
C9 C10 N2 C7 -27.4(5)
C16 C10 N2 C7 87.6(5)
C11 C10 N2 C7 -155.1(4)
C4 C7 N2 C13 -50.7(7)
C8 C7 N2 C13 -172.5(5)
C4 C7 N2 C10 125.8(5)
C8 C7 N2 C10 4.1(5)
O2 C14 O3 C15 1.8(11)
C12 C14 O3 C15 179.2(7)
O4 C16 O5 C17 -1.4(8)
C10 C16 O5 C17 177.8(5)
O7 C37 O8 C38 7.5(8)
C35 C37 O8 C38 -174.1(5)
O9 C39 O10 C40 -2.1(9)
C33 C39 O10 C40 -177.5(5)
